data_7224631
loop_
_publ_author_name
'Miller-Shakesby, David M.'
'Burke, Benjamin P.'
'Nigam, Shubhanchi'
'Stasiuk, Graeme J.'
'Prior, Timothy J.'
'Archibald, Stephen J.'
'Redshaw, Carl'

_publ_section_title
;
 Synthesis, structures and cytotoxicity studies of
 p-sulfonatocalix[4]arene lanthanide complexes
;
_journal_issue 26
_journal_name_full CrystEngComm
_journal_page_first 4977
_journal_paper_doi 10.1039/C6CE00209A
_journal_volume 18
_journal_year 2016
_chemical_formula_moiety
;
C28 H20 O16 S4, C Cl2, O, 6(H2 O)
;
_chemical_formula_sum 'C29 H32 Cl2 O23 S4'
_chemical_formula_weight 947.68
_chemical_name_systematic
;
 ?
;
_space_group_crystal_system triclinic
_space_group_IT_number 2
_space_group_name_Hall '-P 1'
_space_group_name_H-M_alt 'P -1'
_symmetry_space_group_name_Hall '-P 1'
_symmetry_space_group_name_H-M 'P -1'
_atom_sites_solution_hydrogens mixed
_audit_creation_method SHELXL-2013
_audit_update_record
;
2016-01-25 deposited with the CCDC.
2016-03-14 downloaded from the CCDC.
;
_cell_angle_alpha 68.694(5)
_cell_angle_beta 77.073(6)
_cell_angle_gamma 89.160(6)
_cell_formula_units_Z 2
_cell_length_a 11.9482(10)
_cell_length_b 12.3059(8)
_cell_length_c 15.2457(12)
_cell_measurement_reflns_used 5481
_cell_measurement_temperature 150(2)
_cell_measurement_theta_max 25.7
_cell_measurement_theta_min 1.45
_cell_volume 2030.0(3)
_computing_cell_refinement 'Stoe X-AREA'
_computing_data_collection 'Stoe X-AREA'
_computing_data_reduction 'Stoe X-AREA'
_computing_structure_refinement 'SHELXL-2013 (Sheldrick, 2013)'
_computing_structure_solution SHELXS-86
_diffrn_ambient_temperature 150(2)
_diffrn_detector_area_resol_mean 6.67
_diffrn_measured_fraction_theta_full 0.862
_diffrn_measured_fraction_theta_max 0.856
_diffrn_measurement_device_type 'Stoe IPDS2'
_diffrn_measurement_method \w-scans
_diffrn_radiation_type MoK\a
_diffrn_radiation_wavelength 0.71073
_diffrn_reflns_av_unetI/netI 0.1811
_diffrn_reflns_Laue_measured_fraction_full 0.862
_diffrn_reflns_Laue_measured_fraction_max 0.856
_diffrn_reflns_limit_h_max 14
_diffrn_reflns_limit_h_min -14
_diffrn_reflns_limit_k_max 14
_diffrn_reflns_limit_k_min -14
_diffrn_reflns_limit_l_max 18
_diffrn_reflns_limit_l_min -18
_diffrn_reflns_number 11167
_diffrn_reflns_point_group_measured_fraction_full 0.862
_diffrn_reflns_point_group_measured_fraction_max 0.856
_diffrn_reflns_theta_full 25.242
_diffrn_reflns_theta_max 25.433
_diffrn_reflns_theta_min 1.475
_diffrn_source 'Fine-focus sealed tube'
_exptl_absorpt_coefficient_mu 0.452
_exptl_absorpt_correction_T_max 0.9820
_exptl_absorpt_correction_T_min 0.9248
_exptl_absorpt_correction_type analytical
_exptl_absorpt_process_details
;
A face-index absorption correction was applied
with the SToe X-AREA software.
;
_exptl_crystal_colour colourless
_exptl_crystal_density_diffrn 1.550
_exptl_crystal_description needle
_exptl_crystal_F_000 976
_exptl_crystal_size_max 0.240
_exptl_crystal_size_mid 0.060
_exptl_crystal_size_min 0.055
_refine_diff_density_max 1.248
_refine_diff_density_min -1.217
_refine_diff_density_rms 0.092
_refine_ls_extinction_method none
_refine_ls_goodness_of_fit_ref 0.828
_refine_ls_hydrogen_treatment mixed
_refine_ls_matrix_type full
_refine_ls_number_parameters 568
_refine_ls_number_reflns 11167
_refine_ls_number_restraints 34
_refine_ls_restrained_S_all 0.846
_refine_ls_R_factor_all 0.1462
_refine_ls_R_factor_gt 0.0676
_refine_ls_shift/su_max 0.000
_refine_ls_shift/su_mean 0.000
_refine_ls_structure_factor_coef Fsqd
_refine_ls_weighting_details 'w=1/[\s^2^(Fo^2^)+(0.0821P)^2^] where P=(Fo^2^+2Fc^2^)/3'
_refine_ls_weighting_scheme calc
_refine_ls_wR_factor_gt 0.1521
_refine_ls_wR_factor_ref 0.1760
_reflns_Friedel_coverage 0.000
_reflns_number_gt 5027
_reflns_number_total 11167
_reflns_threshold_expression 'I > 2\s(I)'
_cod_data_source_file c6ce00209a2.cif
_cod_data_source_block DM82p
_cod_depositor_comments 'Adding full bibliography for 7224629--7224631.cif.'
_cod_database_code 7224631
_shelx_space_group_comment
;
The symmetry employed for this shelxl refinement is uniquely defined
by the following loop, which should always be used as a source of
symmetry information in preference to the above space-group names.
They are only intended as comments.
;
_shelx_estimated_absorpt_t_min 0.899
_shelx_estimated_absorpt_t_max 0.976
_shelxl_version_number 2013-4

loop_
_space_group_symop_operation_xyz
'x, y, z'
'-x, -y, -z'

loop_
_atom_site_label
_atom_site_type_symbol
_atom_site_fract_x
_atom_site_fract_y
_atom_site_fract_z
_atom_site_U_iso_or_equiv
_atom_site_adp_type
_atom_site_occupancy
_atom_site_site_symmetry_order
_atom_site_calc_flag
_atom_site_refinement_flags_posn
_atom_site_refinement_flags_adp
_atom_site_refinement_flags_occupancy
_atom_site_disorder_assembly
_atom_site_disorder_group
S1 S 0.87871(15) 0.21280(14) 0.27917(13) 0.0235(4) Uani 1 1 d . . . . .
S2 S 0.29895(15) 0.41860(15) 0.36634(13) 0.0258(4) Uani 1 1 d . . . . .
S3 S 0.47287(16) 1.03258(16) 0.33010(13) 0.0272(4) Uani 1 1 d . . . . .
S4 S 1.04340(17) 0.78403(16) 0.32342(14) 0.0302(5) Uani 1 1 d . . . . .
O1 O 0.8012(4) 0.6446(4) -0.0266(3) 0.0300(12) Uani 1 1 d . . . . .
H1 H 0.8570 0.6950 -0.0468 0.045 Uiso 1 1 calc DR U . . .
O2 O 0.5765(4) 0.7183(4) -0.0178(3) 0.0306(12) Uani 1 1 d . . . . .
H2 H 0.6207 0.6797 -0.0444 0.046 Uiso 1 1 calc DR U . . .
O3 O 0.6723(4) 0.9044(4) -0.0069(3) 0.0277(11) Uani 1 1 d . . . . .
H3 H 0.6222 0.8701 -0.0206 0.042 Uiso 1 1 calc R U . . .
O4 O 0.8870(4) 0.8455(4) -0.0311(3) 0.0280(11) Uani 1 1 d . . . . .
H4 H 0.8497 0.9052 -0.0462 0.042 Uiso 1 1 calc DR U . . .
O5 O 0.9491(4) 0.1556(4) 0.2213(4) 0.0333(12) Uani 1 1 d . . . . .
O6 O 0.9388(5) 0.2397(4) 0.3428(4) 0.0378(13) Uani 1 1 d . . . . .
O7 O 0.7663(4) 0.1478(4) 0.3290(4) 0.0358(13) Uani 1 1 d D . . . .
O8 O 0.3697(4) 0.3313(4) 0.4151(4) 0.0371(13) Uani 1 1 d D . . . .
O10 O 0.2500(4) 0.4912(4) 0.4201(4) 0.0335(13) Uani 1 1 d . . . . .
O9 O 0.2094(4) 0.3651(4) 0.3399(4) 0.0368(13) Uani 1 1 d . . . . .
O13 O 0.5424(4) 0.9817(4) 0.4011(3) 0.0296(12) Uani 1 1 d . . . . .
O11 O 0.3526(4) 0.9861(5) 0.3664(4) 0.0367(13) Uani 1 1 d . . . . .
O12 O 0.4867(4) 1.1604(4) 0.2927(4) 0.0320(12) Uani 1 1 d . . . . .
O15 O 1.1650(5) 0.8289(5) 0.2932(4) 0.0467(15) Uani 1 1 d . . . . .
O16 O 1.0313(5) 0.6586(4) 0.3784(4) 0.0380(13) Uani 1 1 d . . . . .
O14 O 0.9709(5) 0.8502(5) 0.3730(4) 0.0356(13) Uani 1 1 d . . . . .
C1 C 0.8211(6) 0.5497(6) 0.0490(5) 0.0223(15) Uani 1 1 d . . . . .
C2 C 0.9190(6) 0.5445(6) 0.0844(5) 0.0235(16) Uani 1 1 d . . . . .
C3 C 0.9342(6) 0.4420(6) 0.1570(5) 0.0243(16) Uani 1 1 d . . . . .
H3E H 1.0017 0.4359 0.1811 0.029 Uiso 1 1 calc R U . . .
C4 C 0.8522(6) 0.3483(6) 0.1950(5) 0.0227(15) Uani 1 1 d . . . . .
C5 C 0.7526(6) 0.3560(6) 0.1626(5) 0.0255(16) Uani 1 1 d . . . . .
H5 H 0.6962 0.2917 0.1904 0.031 Uiso 1 1 calc R U . . .
C6 C 0.7337(6) 0.4570(5) 0.0894(5) 0.0215(15) Uani 1 1 d . . . . .
C7 C 0.6219(6) 0.4663(6) 0.0582(5) 0.0232(16) Uani 1 1 d . . . . .
H7A H 0.5891 0.3870 0.0713 0.028 Uiso 1 1 calc R U . . .
H7B H 0.6365 0.5110 -0.0124 0.028 Uiso 1 1 calc DR U . . .
C8 C 0.5182(6) 0.6448(6) 0.0743(5) 0.0216(15) Uani 1 1 d . . . . .
C9 C 0.5350(6) 0.5270(6) 0.1118(5) 0.0226(15) Uani 1 1 d . . . . .
C10 C 0.4697(6) 0.4590(6) 0.2037(5) 0.0246(16) Uani 1 1 d . . . . .
H10 H 0.4799 0.3779 0.2311 0.030 Uiso 1 1 calc R U . . .
C11 C 0.3890(6) 0.5106(6) 0.2557(5) 0.0209(15) Uani 1 1 d . . . . .
C12 C 0.3748(6) 0.6290(6) 0.2163(5) 0.0227(15) Uani 1 1 d . . . . .
H12 H 0.3186 0.6626 0.2515 0.027 Uiso 1 1 calc R U . . .
C13 C 0.4397(6) 0.6988(6) 0.1278(5) 0.0223(15) Uani 1 1 d . . . . .
C14 C 0.4293(6) 0.8293(6) 0.0892(5) 0.0246(16) Uani 1 1 d . . . . .
H14A H 0.4480 0.8582 0.0175 0.030 Uiso 1 1 calc R U . . .
H14B H 0.3483 0.8447 0.1110 0.030 Uiso 1 1 calc R U . . .
C15 C 0.6236(6) 0.9281(6) 0.0751(4) 0.0188(14) Uani 1 1 d . . . . .
C16 C 0.5060(6) 0.8979(6) 0.1202(5) 0.0221(15) Uani 1 1 d . . . . .
C17 C 0.4621(6) 0.9299(6) 0.1989(5) 0.0245(16) Uani 1 1 d . . . . .
H17 H 0.3834 0.9094 0.2317 0.029 Uiso 1 1 calc R U . . .
C18 C 0.5296(6) 0.9908(6) 0.2309(5) 0.0233(16) Uani 1 1 d . . . . .
C19 C 0.6475(6) 1.0182(6) 0.1856(5) 0.0230(15) Uani 1 1 d . . . . .
H19 H 0.6947 1.0571 0.2093 0.028 Uiso 1 1 calc R U . . .
C20 C 0.6947(6) 0.9881(5) 0.1062(5) 0.0203(15) Uani 1 1 d . . . . .
C21 C 0.8220(6) 1.0167(6) 0.0594(5) 0.0217(15) Uani 1 1 d . . . . .
H21A H 0.8488 1.0848 0.0712 0.026 Uiso 1 1 calc R U . . .
H21B H 0.8337 1.0390 -0.0115 0.026 Uiso 1 1 calc DR U . . .
C22 C 0.9218(6) 0.8323(6) 0.0530(5) 0.0212(15) Uani 1 1 d . . . . .
C23 C 0.8949(6) 0.9147(6) 0.0975(5) 0.0227(16) Uani 1 1 d . . . . .
C24 C 0.9345(6) 0.8987(6) 0.1789(5) 0.0247(16) Uani 1 1 d . . . . .
H24 H 0.9186 0.9535 0.2100 0.030 Uiso 1 1 calc R U . . .
C25 C 0.9970(6) 0.8045(6) 0.2168(5) 0.0281(17) Uani 1 1 d . . . . .
C26 C 1.0224(6) 0.7241(6) 0.1722(5) 0.0269(17) Uani 1 1 d . . . . .
H26 H 1.0657 0.6600 0.1986 0.032 Uiso 1 1 calc R U . . .
C27 C 0.9849(6) 0.7364(5) 0.0889(5) 0.0199(15) Uani 1 1 d . . . . .
C28 C 1.0111(6) 0.6475(6) 0.0426(5) 0.0235(15) Uani 1 1 d . . . . .
H28A H 1.0865 0.6172 0.0517 0.028 Uiso 1 1 calc R U . . .
H28B H 1.0172 0.6860 -0.0279 0.028 Uiso 1 1 calc DR U . . .
C30 C 0.6567(8) 0.6011(8) 0.3853(8) 0.066(3) Uani 1 1 d D . . . .
Cl1A Cl 0.6720(6) 0.5053(5) 0.3187(4) 0.0427(6) Uiso 0.391(3) 1 d D U P A 1
Cl2A Cl 0.7380(5) 0.7317(5) 0.3226(4) 0.0427(6) Uiso 0.391(3) 1 d D U P A 1
Cl1B Cl 0.7245(5) 0.5265(5) 0.3135(4) 0.0427(6) Uiso 0.392(3) 1 d D U P A 2
Cl2B Cl 0.5054(5) 0.6344(5) 0.3940(4) 0.0427(6) Uiso 0.392(3) 1 d D U P A 2
Cl1C Cl 0.5279(8) 0.5221(8) 0.4477(7) 0.0427(6) Uiso 0.217(2) 1 d D U P A 3
Cl2C Cl 0.6478(9) 0.7467(8) 0.3308(7) 0.0427(6) Uiso 0.217(2) 1 d D U P A 3
O1W O 0.1459(8) 0.0622(7) 0.2706(10) 0.120(4) Uani 1 1 d D . . . .
O2W O 0.5856(6) 0.2220(6) 0.4481(4) 0.0535(16) Uani 1 1 d D . . . .
O3W O 0.2625(5) 0.6981(5) 0.4605(4) 0.0420(14) Uani 1 1 d D . . . .
O4W O 0.0159(6) 0.5871(6) 0.5832(5) 0.0569(17) Uani 1 1 d D . . . .
O5W O 0.2972(6) 0.2489(6) 0.2123(5) 0.0593(18) Uani 1 1 d D . . . .
O6W O 0.7500(7) 0.8960(6) 0.4633(6) 0.0652(19) Uani 1 1 d D . . . .
O7WA O 0.131(2) 0.9507(16) 0.4802(13) 0.075(5) Uani 0.547(19) 1 d . . P B 1
O7WB O 0.077(3) 0.985(2) 0.4947(16) 0.075(5) Uani 0.453(19) 1 d . . P B 2
H5A H 0.262(6) 0.283(6) 0.247(6) 0.113 Uiso 1 1 d D U . . .
H5B H 0.350(8) 0.221(11) 0.238(8) 0.113 Uiso 1 1 d D U . . .
H1B H 0.189(7) 0.113(7) 0.271(9) 0.113 Uiso 1 1 d D U . . .
H6A H 0.776(9) 0.936(8) 0.490(8) 0.113 Uiso 1 1 d D U . . .
H4A H 0.026(12) 0.516(3) 0.600(7) 0.113 Uiso 1 1 d D U . . .
H4B H 0.039(12) 0.613(9) 0.523(2) 0.113 Uiso 1 1 d D U . . .
H1A H 0.083(5) 0.089(10) 0.271(10) 0.113 Uiso 1 1 d D U . . .
H6B H 0.703(9) 0.940(9) 0.437(8) 0.113 Uiso 1 1 d D U . . .
H3A H 0.300(10) 0.738(9) 0.478(8) 0.113 Uiso 1 1 d D U . . .
H3B H 0.252(11) 0.737(8) 0.408(4) 0.113 Uiso 1 1 d D U . . .
H2B H 0.534(6) 0.261(10) 0.420(5) 0.113 Uiso 1 1 d D U . . .
H2A H 0.629(7) 0.210(11) 0.401(5) 0.113 Uiso 1 1 d D U . . .

loop_
_atom_site_aniso_label
_atom_site_aniso_U_11
_atom_site_aniso_U_22
_atom_site_aniso_U_33
_atom_site_aniso_U_23
_atom_site_aniso_U_13
_atom_site_aniso_U_12
S1 0.0241(10) 0.0169(8) 0.0262(10) -0.0066(8) -0.0021(8) 0.0010(7)
S2 0.0218(10) 0.0186(9) 0.0321(10) -0.0071(8) -0.0006(8) 0.0017(7)
S3 0.0232(10) 0.0286(10) 0.0308(10) -0.0132(9) -0.0044(8) 0.0046(8)
S4 0.0307(11) 0.0281(10) 0.0333(11) -0.0110(9) -0.0111(9) 0.0078(8)
O1 0.032(3) 0.021(3) 0.032(3) -0.006(2) -0.004(2) -0.003(2)
O2 0.036(3) 0.027(3) 0.024(3) -0.008(2) 0.001(2) -0.001(2)
O3 0.030(3) 0.026(3) 0.025(3) -0.008(2) -0.006(2) 0.003(2)
O4 0.032(3) 0.025(3) 0.026(3) -0.009(2) -0.005(2) 0.001(2)
O5 0.037(3) 0.030(3) 0.034(3) -0.016(2) -0.004(2) 0.012(2)
O6 0.049(4) 0.026(3) 0.038(3) -0.008(3) -0.013(3) -0.006(2)
O7 0.027(3) 0.022(3) 0.046(3) -0.002(2) -0.003(2) 0.000(2)
O8 0.032(3) 0.026(3) 0.039(3) 0.000(2) -0.002(2) 0.010(2)
O10 0.035(3) 0.025(3) 0.033(3) -0.009(2) 0.003(2) 0.005(2)
O9 0.027(3) 0.038(3) 0.051(4) -0.025(3) -0.003(3) -0.006(2)
O13 0.025(3) 0.037(3) 0.024(3) -0.011(2) -0.003(2) 0.004(2)
O11 0.018(3) 0.046(3) 0.045(3) -0.020(3) 0.001(2) -0.004(2)
O12 0.037(3) 0.022(3) 0.032(3) -0.008(2) -0.003(2) 0.008(2)
O15 0.031(3) 0.062(4) 0.049(4) -0.018(3) -0.018(3) 0.008(3)
O16 0.052(4) 0.023(3) 0.037(3) -0.007(2) -0.016(3) 0.009(2)
O14 0.039(3) 0.039(3) 0.040(3) -0.024(3) -0.017(3) 0.010(2)
C1 0.029(4) 0.020(4) 0.018(3) -0.010(3) 0.001(3) 0.005(3)
C2 0.023(4) 0.025(4) 0.024(4) -0.016(3) 0.001(3) 0.002(3)
C3 0.024(4) 0.024(4) 0.024(4) -0.011(3) -0.001(3) 0.002(3)
C4 0.024(4) 0.018(3) 0.023(4) -0.008(3) -0.001(3) 0.003(3)
C5 0.028(4) 0.022(4) 0.024(4) -0.011(3) 0.004(3) 0.001(3)
C6 0.028(4) 0.016(3) 0.021(4) -0.010(3) -0.001(3) 0.000(3)
C7 0.023(4) 0.023(4) 0.025(4) -0.013(3) -0.002(3) 0.000(3)
C8 0.021(4) 0.020(4) 0.018(4) -0.002(3) -0.002(3) -0.003(3)
C9 0.019(4) 0.030(4) 0.022(4) -0.012(3) -0.007(3) 0.004(3)
C10 0.029(4) 0.013(3) 0.029(4) -0.006(3) -0.005(3) 0.005(3)
C11 0.021(4) 0.018(3) 0.019(3) -0.002(3) -0.003(3) -0.002(3)
C12 0.019(4) 0.023(4) 0.023(4) -0.006(3) -0.004(3) 0.003(3)
C13 0.022(4) 0.023(4) 0.023(4) -0.008(3) -0.007(3) 0.004(3)
C14 0.022(4) 0.021(4) 0.028(4) -0.007(3) -0.005(3) 0.006(3)
C15 0.021(4) 0.018(3) 0.012(3) -0.001(3) -0.001(3) 0.002(3)
C16 0.019(4) 0.016(3) 0.024(4) 0.000(3) -0.003(3) 0.000(3)
C17 0.022(4) 0.020(4) 0.027(4) -0.003(3) -0.007(3) 0.004(3)
C18 0.017(4) 0.023(4) 0.026(4) -0.004(3) -0.006(3) 0.005(3)
C19 0.020(4) 0.016(3) 0.030(4) -0.003(3) -0.009(3) -0.002(3)
C20 0.020(4) 0.011(3) 0.023(4) 0.000(3) -0.003(3) -0.001(3)
C21 0.022(4) 0.018(3) 0.022(4) -0.003(3) -0.006(3) 0.003(3)
C22 0.018(4) 0.020(4) 0.019(4) -0.002(3) 0.003(3) -0.010(3)
C23 0.014(4) 0.017(3) 0.029(4) -0.005(3) 0.005(3) -0.004(3)
C24 0.029(4) 0.020(4) 0.029(4) -0.011(3) -0.011(3) 0.006(3)
C25 0.029(4) 0.019(4) 0.032(4) -0.008(3) -0.001(3) -0.002(3)
C26 0.018(4) 0.017(4) 0.037(4) -0.004(3) 0.001(3) -0.001(3)
C27 0.015(4) 0.014(3) 0.020(4) -0.001(3) 0.006(3) -0.002(3)
C28 0.019(4) 0.021(4) 0.026(4) -0.006(3) -0.002(3) 0.004(3)
C30 0.059(7) 0.068(7) 0.085(8) -0.041(6) -0.018(6) 0.015(5)
O1W 0.056(5) 0.065(5) 0.272(13) -0.079(7) -0.076(7) 0.022(4)
O2W 0.044(4) 0.058(4) 0.052(4) -0.018(3) -0.004(3) 0.005(3)
O3W 0.042(4) 0.040(3) 0.049(4) -0.018(3) -0.019(3) 0.007(3)
O4W 0.065(5) 0.052(4) 0.051(4) -0.019(3) -0.010(4) 0.004(4)
O5W 0.049(4) 0.061(4) 0.095(5) -0.052(4) -0.033(4) 0.020(3)
O6W 0.058(5) 0.050(4) 0.086(6) -0.015(4) -0.029(4) 0.006(3)
O7WA 0.139(17) 0.047(10) 0.044(7) -0.026(5) -0.014(9) -0.008(8)
O7WB 0.139(17) 0.047(10) 0.044(7) -0.026(5) -0.014(9) -0.008(8)

loop_
_atom_type_symbol
_atom_type_description
_atom_type_scat_dispersion_real
_atom_type_scat_dispersion_imag
_atom_type_scat_source
C C 0.0033 0.0016 'International Tables Vol C Tables 4.2.6.8 and 6.1.1.4'
H H 0.0000 0.0000 'International Tables Vol C Tables 4.2.6.8 and 6.1.1.4'
Cl Cl 0.1484 0.1585 'International Tables Vol C Tables 4.2.6.8 and 6.1.1.4'
O O 0.0106 0.0060 'International Tables Vol C Tables 4.2.6.8 and 6.1.1.4'
S S 0.1246 0.1234 'International Tables Vol C Tables 4.2.6.8 and 6.1.1.4'

loop_
_geom_angle_atom_site_label_1
_geom_angle_atom_site_label_2
_geom_angle_atom_site_label_3
_geom_angle
_geom_angle_site_symmetry_1
O5 S1 O6 112.4(3) .
O5 S1 O7 111.0(3) .
O6 S1 O7 114.0(3) .
O5 S1 C4 105.1(3) .
O6 S1 C4 106.8(3) .
O7 S1 C4 106.7(3) .
O8 S2 O10 113.7(3) .
O8 S2 O9 111.1(3) .
O10 S2 O9 111.2(3) .
O8 S2 C11 106.8(3) .
O10 S2 C11 107.9(3) .
O9 S2 C11 105.7(3) .
O11 S3 O12 113.4(3) .
O11 S3 O13 112.7(3) .
O12 S3 O13 110.9(3) .
O11 S3 C18 106.5(3) .
O12 S3 C18 106.2(3) .
O13 S3 C18 106.6(3) .
O16 S4 O14 113.4(3) .
O16 S4 O15 111.0(3) .
O14 S4 O15 111.8(3) .
O16 S4 C25 106.3(3) .
O14 S4 C25 106.8(3) .
O15 S4 C25 106.9(3) .
C1 O1 H1 109.5 .
C8 O2 H2 109.5 .
C15 O3 H3 109.5 .
C22 O4 H4 109.5 .
O1 C1 C2 122.8(6) .
O1 C1 C6 115.3(6) .
C2 C1 C6 121.9(6) .
C3 C2 C1 118.2(6) .
C3 C2 C28 120.3(6) .
C1 C2 C28 121.4(6) .
C2 C3 C4 120.9(7) .
C2 C3 H3E 119.6 .
C4 C3 H3E 119.6 .
C5 C4 C3 120.6(6) .
C5 C4 S1 118.7(5) .
C3 C4 S1 120.5(6) .
C4 C5 C6 120.6(6) .
C4 C5 H5 119.7 .
C6 C5 H5 119.7 .
C5 C6 C1 117.6(7) .
C5 C6 C7 119.9(6) .
C1 C6 C7 122.4(6) .
C6 C7 C9 111.4(5) .
C6 C7 H7A 109.4 .
C9 C7 H7A 109.4 .
C6 C7 H7B 109.4 .
C9 C7 H7B 109.4 .
H7A C7 H7B 108.0 .
C9 C8 O2 122.6(6) .
C9 C8 C13 121.9(6) .
O2 C8 C13 115.5(6) .
C8 C9 C10 118.6(6) .
C8 C9 C7 123.6(6) .
C10 C9 C7 117.8(6) .
C9 C10 C11 120.0(6) .
C9 C10 H10 120.0 .
C11 C10 H10 120.0 .
C12 C11 C10 120.0(6) .
C12 C11 S2 121.6(5) .
C10 C11 S2 118.2(5) .
C13 C12 C11 121.5(6) .
C13 C12 H12 119.2 .
C11 C12 H12 119.2 .
C12 C13 C8 117.9(6) .
C12 C13 C14 120.8(6) .
C8 C13 C14 121.3(6) .
C16 C14 C13 114.5(6) .
C16 C14 H14A 108.6 .
C13 C14 H14A 108.6 .
C16 C14 H14B 108.6 .
C13 C14 H14B 108.6 .
H14A C14 H14B 107.6 .
O3 C15 C20 116.9(6) .
O3 C15 C16 120.4(6) .
C20 C15 C16 122.7(6) .
C17 C16 C15 117.0(6) .
C17 C16 C14 119.9(6) .
C15 C16 C14 123.0(6) .
C18 C17 C16 121.9(7) .
C18 C17 H17 119.1 .
C16 C17 H17 119.1 .
C17 C18 C19 119.9(6) .
C17 C18 S3 121.7(5) .
C19 C18 S3 118.4(5) .
C20 C19 C18 119.9(6) .
C20 C19 H19 120.0 .
C18 C19 H19 120.0 .
C19 C20 C15 118.5(6) .
C19 C20 C21 119.2(6) .
C15 C20 C21 122.3(6) .
C20 C21 C23 113.0(5) .
C20 C21 H21A 109.0 .
C23 C21 H21A 109.0 .
C20 C21 H21B 109.0 .
C23 C21 H21B 109.0 .
H21A C21 H21B 107.8 .
O4 C22 C27 117.1(5) .
O4 C22 C23 120.1(6) .
C27 C22 C23 122.8(7) .
C24 C23 C22 117.4(6) .
C24 C23 C21 120.5(6) .
C22 C23 C21 122.1(7) .
C23 C24 C25 121.5(6) .
C23 C24 H24 119.3 .
C25 C24 H24 119.3 .
C24 C25 C26 120.3(7) .
C24 C25 S4 120.5(5) .
C26 C25 S4 119.2(6) .
C25 C26 C27 120.6(7) .
C25 C26 H26 119.7 .
C27 C26 H26 119.7 .
C26 C27 C22 117.4(6) .
C26 C27 C28 120.0(6) .
C22 C27 C28 122.6(6) .
C27 C28 C2 112.8(5) .
C27 C28 H28A 109.0 .
C2 C28 H28A 109.0 .
C27 C28 H28B 109.0 .
C2 C28 H28B 109.0 .
H28A C28 H28B 107.8 .
Cl2C C30 Cl1C 115.1(7) .
Cl2A C30 Cl1A 112.9(6) .
Cl1B C30 Cl2B 122.2(6) .
Cl1C Cl1C C30 130.6(10) 2_666
H1B O1W H1A 106(4) .
H2B O2W H2A 100(4) .
H3A O3W H3B 109(5) .
H4A O4W H4B 104(4) .
H5A O5W H5B 104(4) .
H6A O6W H6B 102(4) .

loop_
_geom_bond_atom_site_label_1
_geom_bond_atom_site_label_2
_geom_bond_distance
_geom_bond_site_symmetry_2
S1 O5 1.443(5) .
S1 O6 1.455(5) .
S1 O7 1.467(5) .
S1 C4 1.772(7) .
S2 O8 1.447(5) .
S2 O10 1.454(5) .
S2 O9 1.465(5) .
S2 C11 1.767(7) .
S3 O11 1.462(5) .
S3 O12 1.463(5) .
S3 O13 1.466(5) .
S3 C18 1.762(7) .
S4 O16 1.455(5) .
S4 O14 1.456(5) .
S4 O15 1.472(6) .
S4 C25 1.764(8) .
O1 C1 1.373(8) .
O1 H1 0.8400 .
O2 C8 1.390(8) .
O2 H2 0.8400 .
O3 C15 1.387(7) .
O3 H3 0.8400 .
O4 C22 1.388(8) .
O4 H4 0.8400 .
C1 C2 1.386(10) .
C1 C6 1.417(9) .
C2 C3 1.384(10) .
C2 C28 1.537(9) .
C3 C4 1.385(9) .
C3 H3E 0.9500 .
C4 C5 1.377(10) .
C5 C6 1.393(10) .
C5 H5 0.9500 .
C6 C7 1.505(10) .
C7 C9 1.531(9) .
C7 H7A 0.9900 .
C7 H7B 0.9900 .
C8 C9 1.381(9) .
C8 C13 1.421(9) .
C9 C10 1.397(9) .
C10 C11 1.402(9) .
C10 H10 0.9500 .
C11 C12 1.384(9) .
C12 C13 1.367(9) .
C12 H12 0.9500 .
C13 C14 1.511(9) .
C14 C16 1.511(10) .
C14 H14A 0.9900 .
C14 H14B 0.9900 .
C15 C20 1.395(10) .
C15 C16 1.407(9) .
C16 C17 1.388(9) .
C17 C18 1.382(10) .
C17 H17 0.9500 .
C18 C19 1.409(9) .
C19 C20 1.390(9) .
C19 H19 0.9500 .
C20 C21 1.515(9) .
C21 C23 1.528(9) .
C21 H21A 0.9900 .
C21 H21B 0.9900 .
C22 C27 1.396(10) .
C22 C23 1.409(9) .
C23 C24 1.374(10) .
C24 C25 1.384(10) .
C24 H24 0.9500 .
C25 C26 1.386(9) .
C26 C27 1.396(10) .
C26 H26 0.9500 .
C27 C28 1.498(9) .
C28 H28A 0.9900 .
C28 H28B 0.9900 .
C30 Cl2C 1.692(12) .
C30 Cl1C 1.713(12) .
C30 Cl2A 1.719(11) .
C30 Cl1B 1.734(10) .
C30 Cl1A 1.799(10) .
C30 Cl2B 1.835(10) .
Cl1C Cl1C 1.479(18) 2_666
O1W H1B 0.82(3) .
O1W H1A 0.81(3) .
O2W H2B 0.87(3) .
O2W H2A 0.84(3) .
O3W H3A 0.81(3) .
O3W H3B 0.81(3) .
O4W H4A 0.84(3) .
O4W H4B 0.84(3) .
O5W H5A 0.83(3) .
O5W H5B 0.82(3) .
O6W H6A 0.84(3) .
O6W H6B 0.84(3) .

loop_
_geom_torsion_atom_site_label_1
_geom_torsion_atom_site_label_2
_geom_torsion_atom_site_label_3
_geom_torsion_atom_site_label_4
_geom_torsion
_geom_torsion_site_symmetry_4
O1 C1 C2 C3 -176.1(5) .
C6 C1 C2 C3 4.4(9) .
O1 C1 C2 C28 1.8(9) .
C6 C1 C2 C28 -177.6(5) .
C1 C2 C3 C4 -1.7(9) .
C28 C2 C3 C4 -179.6(5) .
C2 C3 C4 C5 -1.3(9) .
C2 C3 C4 S1 173.8(5) .
O5 S1 C4 C5 94.4(5) .
O6 S1 C4 C5 -145.9(5) .
O7 S1 C4 C5 -23.6(6) .
O5 S1 C4 C3 -80.8(6) .
O6 S1 C4 C3 38.9(6) .
O7 S1 C4 C3 161.2(5) .
C3 C4 C5 C6 1.6(9) .
S1 C4 C5 C6 -173.6(5) .
C4 C5 C6 C1 1.0(9) .
C4 C5 C6 C7 -177.0(5) .
O1 C1 C6 C5 176.4(5) .
C2 C1 C6 C5 -4.1(9) .
O1 C1 C6 C7 -5.7(8) .
C2 C1 C6 C7 173.8(5) .
C5 C6 C7 C9 94.2(7) .
C1 C6 C7 C9 -83.7(7) .
O2 C8 C9 C10 -177.9(6) .
C13 C8 C9 C10 2.1(11) .
O2 C8 C9 C7 2.4(11) .
C13 C8 C9 C7 -177.6(6) .
C6 C7 C9 C8 96.2(8) .
C6 C7 C9 C10 -83.5(8) .
C8 C9 C10 C11 0.2(11) .
C7 C9 C10 C11 180.0(6) .
C9 C10 C11 C12 -0.6(11) .
C9 C10 C11 S2 174.0(5) .
O8 S2 C11 C12 -145.5(6) .
O10 S2 C11 C12 -22.9(7) .
O9 S2 C11 C12 96.2(6) .
O8 S2 C11 C10 40.1(6) .
O10 S2 C11 C10 162.7(6) .
O9 S2 C11 C10 -78.3(6) .
C10 C11 C12 C13 -1.5(11) .
S2 C11 C12 C13 -175.8(6) .
C11 C12 C13 C8 3.7(10) .
C11 C12 C13 C14 -175.4(6) .
C9 C8 C13 C12 -4.1(11) .
O2 C8 C13 C12 175.9(6) .
C9 C8 C13 C14 175.0(6) .
O2 C8 C13 C14 -5.0(10) .
C12 C13 C14 C16 87.2(8) .
C8 C13 C14 C16 -91.9(8) .
O3 C15 C16 C17 -176.7(5) .
C20 C15 C16 C17 -0.3(10) .
O3 C15 C16 C14 5.8(10) .
C20 C15 C16 C14 -177.8(6) .
C13 C14 C16 C17 -96.9(7) .
C13 C14 C16 C15 80.5(8) .
C15 C16 C17 C18 1.3(9) .
C14 C16 C17 C18 178.8(7) .
C16 C17 C18 C19 -2.4(10) .
C16 C17 C18 S3 179.3(5) .
O11 S3 C18 C17 2.3(7) .
O12 S3 C18 C17 -118.8(6) .
O13 S3 C18 C17 122.9(6) .
O11 S3 C18 C19 -176.0(5) .
O12 S3 C18 C19 62.9(6) .
O13 S3 C18 C19 -55.4(6) .
C17 C18 C19 C20 2.7(10) .
S3 C18 C19 C20 -179.0(5) .
C18 C19 C20 C15 -1.8(9) .
C18 C19 C20 C21 -179.1(6) .
O3 C15 C20 C19 177.1(5) .
C16 C15 C20 C19 0.6(10) .
O3 C15 C20 C21 -5.6(9) .
C16 C15 C20 C21 177.9(6) .
C19 C20 C21 C23 94.8(7) .
C15 C20 C21 C23 -82.4(8) .
O4 C22 C23 C24 -178.2(6) .
C27 C22 C23 C24 0.8(10) .
O4 C22 C23 C21 3.3(9) .
C27 C22 C23 C21 -177.7(6) .
C20 C21 C23 C24 -86.7(8) .
C20 C21 C23 C22 91.7(7) .
C22 C23 C24 C25 -0.9(10) .
C21 C23 C24 C25 177.6(6) .
C23 C24 C25 C26 0.8(11) .
C23 C24 C25 S4 -178.3(6) .
O16 S4 C25 C24 141.7(6) .
O14 S4 C25 C24 20.3(7) .
O15 S4 C25 C24 -99.6(6) .
O16 S4 C25 C26 -37.3(7) .
O14 S4 C25 C26 -158.8(5) .
O15 S4 C25 C26 81.4(6) .
C24 C25 C26 C27 -0.4(10) .
S4 C25 C26 C27 178.7(5) .
C25 C26 C27 C22 0.2(10) .
C25 C26 C27 C28 -178.8(6) .
O4 C22 C27 C26 178.6(6) .
C23 C22 C27 C26 -0.4(10) .
O4 C22 C27 C28 -2.4(9) .
C23 C22 C27 C28 178.6(6) .
C26 C27 C28 C2 88.2(8) .
C22 C27 C28 C2 -90.7(8) .
C3 C2 C28 C27 -96.0(7) .
C1 C2 C28 C27 86.1(8) .
Cl2C C30 Cl1C Cl1C -98.9(14) 2_666
Cl2A C30 Cl1C Cl1C -90(2) 2_666
Cl1B C30 Cl1C Cl1C 130.2(12) 2_666
Cl1A C30 Cl1C Cl1C 138.3(12) 2_666
Cl2B C30 Cl1C Cl1C -109.2(13) 2_666
